data_1565194
loop_
_publ_author_name
'Choopani Jouybari, Hosna'
'Alizadeh, Robabeh'
'Banisaeed, Hoda'
'Amani, Vahid'

_publ_section_title
;
 Synthesis, luminescence studies and structural characterization of new
 Co(II) and Cu(II) complexes based on phenanthridine as a ligand
;
_journal_name_full 'Inorganica Chimica Acta'
_journal_page_first 119553
_journal_paper_doi 10.1016/j.ica.2020.119553
_journal_volume 506
_journal_year 2020
_chemical_formula_sum 'C26 H18 Cl2 Co N2'
_chemical_formula_weight 488.25
_space_group_IT_number 14
_space_group_name_Hall '-P 2ybc'
_space_group_name_H-M_alt 'P 1 21/c 1'
_symmetry_cell_setting monoclinic
_symmetry_space_group_name_H-M 'P 1 21/c 1'
_atom_sites_solution_hydrogens geom
_atom_sites_solution_primary direct
_atom_sites_solution_secondary difmap
_audit_creation_method SHELXL-97
_cell_angle_alpha 90.00
_cell_angle_beta 105.471(12)
_cell_angle_gamma 90.00
_cell_formula_units_Z 4
_cell_length_a 9.8653(16)
_cell_length_b 16.939(2)
_cell_length_c 13.5957(18)
_cell_measurement_reflns_used 11835
_cell_measurement_temperature 298(2)
_cell_measurement_theta_max 26.00
_cell_measurement_theta_min 1.96
_cell_volume 2189.6(5)
_computing_cell_refinement 'Bruker SAINT'
_computing_data_collection 'Bruker APEX II'
_computing_data_reduction 'Bruker SAINT'
_computing_molecular_graphics 'Bruker SHELXTL'
_computing_publication_material 'Bruker SHELXTL'
_computing_structure_refinement 'SHELXL-97 (Sheldrick, 1997)'
_computing_structure_solution 'SHELXS-97 (Sheldrick, 1997)'
_diffrn_ambient_temperature 298(2)
_diffrn_measured_fraction_theta_full 1.000
_diffrn_measured_fraction_theta_max 1.000
_diffrn_measurement_device_type 'Bruker APEX II CCD area detector'
_diffrn_measurement_method 'omega scans'
_diffrn_radiation_monochromator graphite
_diffrn_radiation_source 'fine-focus sealed tube'
_diffrn_radiation_type MoK\a
_diffrn_radiation_wavelength 0.71073
_diffrn_reflns_av_R_equivalents 0.0630
_diffrn_reflns_av_sigmaI/netI 0.1028
_diffrn_reflns_limit_h_max 12
_diffrn_reflns_limit_h_min -12
_diffrn_reflns_limit_k_max 20
_diffrn_reflns_limit_k_min -20
_diffrn_reflns_limit_l_max 16
_diffrn_reflns_limit_l_min -16
_diffrn_reflns_number 11835
_diffrn_reflns_theta_full 26.00
_diffrn_reflns_theta_max 26.00
_diffrn_reflns_theta_min 1.96
_exptl_absorpt_coefficient_mu 1.044
_exptl_absorpt_correction_T_max 0.8654
_exptl_absorpt_correction_T_min 0.1521
_exptl_absorpt_correction_type numerical
_exptl_absorpt_process_details SADABS
_exptl_crystal_colour Blue
_exptl_crystal_density_diffrn 1.481
_exptl_crystal_density_method 'not measured'
_exptl_crystal_description Prism
_exptl_crystal_F_000 996
_exptl_crystal_size_max 0.25
_exptl_crystal_size_mid 0.20
_exptl_crystal_size_min 0.18
_refine_diff_density_max 0.525
_refine_diff_density_min -0.440
_refine_diff_density_rms 0.077
_refine_ls_extinction_method none
_refine_ls_goodness_of_fit_ref 0.795
_refine_ls_hydrogen_treatment constr
_refine_ls_matrix_type full
_refine_ls_number_parameters 280
_refine_ls_number_reflns 4298
_refine_ls_number_restraints 0
_refine_ls_restrained_S_all 0.795
_refine_ls_R_factor_all 0.0928
_refine_ls_R_factor_gt 0.0378
_refine_ls_shift/su_max 0.004
_refine_ls_shift/su_mean 0.000
_refine_ls_structure_factor_coef Fsqd
_refine_ls_weighting_details 'calc w=1/[\s^2^(Fo^2^)+(0.0508P)^2^+0.0000P] where P=(Fo^2^+2Fc^2^)/3'
_refine_ls_weighting_scheme calc
_refine_ls_wR_factor_gt 0.0747
_refine_ls_wR_factor_ref 0.1034
_reflns_number_gt 2251
_reflns_number_total 4298
_reflns_threshold_expression >2sigma(I)
_cod_data_source_file ICA-2020-506-119553.cif
_cod_data_source_block d:Co(Phen.d)Cl2
_cod_depositor_comments
;
The following automatic conversions were performed:

data item '_exptl_absorpt_correction_type' value 'Numerical' was
changed to 'numerical' in accordance with the built-in table derived
from the CIF Core dictionary named 'cif_core.dic' version 2.4.5 last
updated on 2014-11-21.

data item '_symmetry_cell_setting' value 'Monoclinic' was changed to
'monoclinic' in accordance with the built-in table derived from the
CIF Core dictionary named 'cif_core.dic' version 2.4.5 last updated
on 2014-11-21.

Automatic conversion script
Id: cif_fix_values 8738 2021-04-28 16:35:53Z antanas 
;
_cod_original_sg_symbol_H-M P21/c
_cod_original_formula_sum 'C26 H18 Cl2 Co1 N2'
_cod_database_code 1565194

loop_
_symmetry_equiv_pos_as_xyz
'x, y, z'
'-x, y+1/2, -z+1/2'
'-x, -y, -z'
'x, -y-1/2, z-1/2'

loop_
_atom_site_label
_atom_site_type_symbol
_atom_site_fract_x
_atom_site_fract_y
_atom_site_fract_z
_atom_site_U_iso_or_equiv
_atom_site_adp_type
_atom_site_occupancy
_atom_site_symmetry_multiplicity
_atom_site_calc_flag
_atom_site_refinement_flags
_atom_site_disorder_assembly
_atom_site_disorder_group
C1 C 0.8535(4) 0.4016(2) 0.8608(3) 0.0407(9) Uani 1 1 d . . .
C2 C 0.9205(4) 0.3705(2) 0.7916(3) 0.0502(11) Uani 1 1 d . . .
H2 H 0.9169 0.3165 0.7788 0.060 Uiso 1 1 calc R . .
C3 C 0.9915(4) 0.4191(3) 0.7422(4) 0.0574(12) Uani 1 1 d . . .
H3 H 1.0353 0.3982 0.6954 0.069 Uiso 1 1 calc R . .
C4 C 0.9984(5) 0.4996(3) 0.7620(4) 0.0597(12) Uani 1 1 d . . .
H4 H 1.0475 0.5324 0.7287 0.072 Uiso 1 1 calc R . .
C5 C 0.9344(4) 0.5307(2) 0.8291(3) 0.0529(11) Uani 1 1 d . . .
H5 H 0.9405 0.5848 0.8413 0.063 Uiso 1 1 calc R . .
C6 C 0.8585(4) 0.4834(2) 0.8812(3) 0.0405(9) Uani 1 1 d . . .
C7 C 0.7877(4) 0.5138(2) 0.9535(3) 0.0435(10) Uani 1 1 d . . .
C8 C 0.7799(5) 0.5945(2) 0.9767(4) 0.0589(12) Uani 1 1 d . . .
H8 H 0.8198 0.6321 0.9431 0.071 Uiso 1 1 calc R . .
C9 C 0.7136(5) 0.6178(3) 1.0488(4) 0.0665(13) Uani 1 1 d . . .
H9 H 0.7109 0.6712 1.0641 0.080 Uiso 1 1 calc R . .
C10 C 0.6505(5) 0.5640(3) 1.0995(4) 0.0600(12) Uani 1 1 d . . .
H10 H 0.6062 0.5813 1.1480 0.072 Uiso 1 1 calc R . .
C11 C 0.6538(4) 0.4859(2) 1.0778(3) 0.0520(11) Uani 1 1 d . . .
H11 H 0.6115 0.4494 1.1114 0.062 Uiso 1 1 calc R . .
C12 C 0.7214(4) 0.4599(2) 1.0042(3) 0.0420(9) Uani 1 1 d . . .
C13 C 0.7230(4) 0.3788(2) 0.9781(3) 0.0435(10) Uani 1 1 d . . .
H13 H 0.6783 0.3436 1.0115 0.052 Uiso 1 1 calc R . .
C14 C 0.6412(4) 0.1424(2) 1.0246(3) 0.0452(10) Uani 1 1 d . . .
H14 H 0.7339 0.1369 1.0633 0.054 Uiso 1 1 calc R . .
C15 C 0.5357(4) 0.1015(2) 1.0585(3) 0.0428(10) Uani 1 1 d . . .
C16 C 0.5721(5) 0.0507(2) 1.1433(3) 0.0541(11) Uani 1 1 d . . .
H16 H 0.6660 0.0447 1.1793 0.065 Uiso 1 1 calc R . .
C17 C 0.4707(5) 0.0103(3) 1.1729(4) 0.0612(13) Uani 1 1 d . . .
H17 H 0.4952 -0.0238 1.2284 0.073 Uiso 1 1 calc R . .
C18 C 0.3312(6) 0.0199(2) 1.1206(4) 0.0624(13) Uani 1 1 d . . .
H18 H 0.2624 -0.0071 1.1423 0.075 Uiso 1 1 calc R . .
C19 C 0.2919(4) 0.0688(2) 1.0367(4) 0.0553(12) Uani 1 1 d . . .
H19 H 0.1973 0.0741 1.0024 0.066 Uiso 1 1 calc R . .
C20 C 0.3943(4) 0.1110(2) 1.0025(3) 0.0433(10) Uani 1 1 d . . .
C21 C 0.3647(4) 0.1614(2) 0.9128(3) 0.0417(10) Uani 1 1 d . . .
C22 C 0.2286(4) 0.1756(2) 0.8504(4) 0.0508(11) Uani 1 1 d . . .
H22 H 0.1519 0.1532 0.8675 0.061 Uiso 1 1 calc R . .
C23 C 0.2065(4) 0.2218(2) 0.7651(3) 0.0572(11) Uani 1 1 d . . .
H23 H 0.1155 0.2302 0.7246 0.069 Uiso 1 1 calc R . .
C24 C 0.3195(5) 0.2561(2) 0.7392(3) 0.0568(12) Uani 1 1 d . . .
H24 H 0.3038 0.2876 0.6812 0.068 Uiso 1 1 calc R . .
C25 C 0.4534(5) 0.2444(2) 0.7974(3) 0.0497(11) Uani 1 1 d . . .
H25 H 0.5283 0.2678 0.7790 0.060 Uiso 1 1 calc R . .
C26 C 0.4782(4) 0.19748(19) 0.8844(3) 0.0403(9) Uani 1 1 d . . .
N1 N 0.7824(3) 0.34988(16) 0.9108(3) 0.0409(8) Uani 1 1 d . . .
N2 N 0.6178(3) 0.18701(17) 0.9433(3) 0.0416(8) Uani 1 1 d . . .
Co1 Co 0.78838(6) 0.22969(3) 0.89893(4) 0.04316(17) Uani 1 1 d . . .
Cl1 Cl 0.98530(12) 0.19710(8) 1.01668(11) 0.0788(4) Uani 1 1 d . . .
Cl2 Cl 0.77319(15) 0.17792(7) 0.74549(11) 0.0773(4) Uani 1 1 d . . .

loop_
_atom_site_aniso_label
_atom_site_aniso_U_11
_atom_site_aniso_U_22
_atom_site_aniso_U_33
_atom_site_aniso_U_23
_atom_site_aniso_U_13
_atom_site_aniso_U_12
C1 0.038(2) 0.039(2) 0.044(3) 0.0003(19) 0.0100(19) -0.0012(17)
C2 0.052(2) 0.044(2) 0.059(3) -0.002(2) 0.020(2) -0.0013(19)
C3 0.058(3) 0.061(3) 0.059(3) 0.002(2) 0.026(2) -0.003(2)
C4 0.061(3) 0.061(3) 0.062(4) 0.009(3) 0.026(3) -0.013(2)
C5 0.056(3) 0.041(2) 0.058(3) 0.007(2) 0.009(2) -0.0066(19)
C6 0.040(2) 0.038(2) 0.039(3) 0.0030(18) 0.0026(19) -0.0028(17)
C7 0.051(2) 0.035(2) 0.038(3) 0.0010(18) 0.001(2) 0.0000(18)
C8 0.083(3) 0.034(2) 0.056(3) 0.002(2) 0.014(3) -0.001(2)
C9 0.096(4) 0.041(2) 0.060(4) -0.015(2) 0.016(3) 0.007(2)
C10 0.078(3) 0.053(3) 0.050(3) -0.008(2) 0.018(3) 0.012(2)
C11 0.061(3) 0.045(2) 0.052(3) -0.005(2) 0.017(2) 0.0056(19)
C12 0.046(2) 0.037(2) 0.040(3) -0.0048(18) 0.0061(19) 0.0013(17)
C13 0.050(2) 0.035(2) 0.048(3) 0.0010(19) 0.018(2) -0.0018(17)
C14 0.045(2) 0.043(2) 0.048(3) -0.001(2) 0.013(2) -0.0028(18)
C15 0.054(2) 0.037(2) 0.043(3) -0.0020(19) 0.021(2) -0.0011(18)
C16 0.068(3) 0.051(2) 0.045(3) 0.004(2) 0.018(2) -0.001(2)
C17 0.092(4) 0.050(3) 0.052(3) 0.006(2) 0.037(3) 0.002(2)
C18 0.084(4) 0.048(3) 0.073(4) 0.004(2) 0.053(3) -0.005(2)
C19 0.053(3) 0.049(2) 0.073(4) -0.005(2) 0.032(3) -0.002(2)
C20 0.055(3) 0.0306(19) 0.052(3) -0.0092(19) 0.028(2) 0.0003(17)
C21 0.048(2) 0.0299(19) 0.050(3) -0.0092(18) 0.018(2) 0.0006(17)
C22 0.049(2) 0.043(2) 0.061(3) -0.012(2) 0.014(2) 0.0000(19)
C23 0.056(3) 0.051(3) 0.056(3) -0.009(2) 0.000(2) 0.011(2)
C24 0.081(3) 0.044(2) 0.043(3) 0.0039(19) 0.012(3) 0.009(2)
C25 0.061(3) 0.041(2) 0.047(3) 0.0020(19) 0.013(2) 0.0036(18)
C26 0.049(2) 0.0281(18) 0.045(3) -0.0040(18) 0.014(2) 0.0030(16)
N1 0.0463(17) 0.0325(15) 0.046(2) -0.0021(16) 0.0152(16) -0.0005(14)
N2 0.051(2) 0.0333(16) 0.042(2) 0.0017(16) 0.0143(16) -0.0004(14)
Co1 0.0523(3) 0.0321(3) 0.0505(4) 0.0005(3) 0.0230(3) 0.0011(3)
Cl1 0.0562(7) 0.1021(10) 0.0815(10) 0.0307(8) 0.0243(7) 0.0206(6)
Cl2 0.1132(10) 0.0626(7) 0.0694(10) -0.0250(7) 0.0475(8) -0.0168(7)

loop_
_atom_type_symbol
_atom_type_description
_atom_type_scat_dispersion_real
_atom_type_scat_dispersion_imag
_atom_type_scat_source
C C 0.0033 0.0016 'International Tables Vol C Tables 4.2.6.8 and 6.1.1.4'
H H 0.0000 0.0000 'International Tables Vol C Tables 4.2.6.8 and 6.1.1.4'
N N 0.0061 0.0033 'International Tables Vol C Tables 4.2.6.8 and 6.1.1.4'
O O 0.0106 0.0060 'International Tables Vol C Tables 4.2.6.8 and 6.1.1.4'
Co Co 0.3494 0.9721 'International Tables Vol C Tables 4.2.6.8 and 6.1.1.4'
Cl Cl 0.1484 0.1585 'International Tables Vol C Tables 4.2.6.8 and 6.1.1.4'

loop_
_geom_angle_atom_site_label_1
_geom_angle_atom_site_label_2
_geom_angle_atom_site_label_3
_geom_angle
_geom_angle_site_symmetry_1
_geom_angle_site_symmetry_3
C2 C1 N1 118.7(3) . .
C2 C1 C6 120.4(3) . .
N1 C1 C6 120.8(3) . .
C3 C2 C1 120.2(4) . .
C3 C2 H2 119.9 . .
C1 C2 H2 119.9 . .
C2 C3 C4 120.0(4) . .
C2 C3 H3 120.0 . .
C4 C3 H3 120.0 . .
C5 C4 C3 120.5(4) . .
C5 C4 H4 119.7 . .
C3 C4 H4 119.7 . .
C4 C5 C6 121.7(4) . .
C4 C5 H5 119.1 . .
C6 C5 H5 119.1 . .
C5 C6 C1 117.0(4) . .
C5 C6 C7 123.9(3) . .
C1 C6 C7 119.1(3) . .
C12 C7 C8 117.4(4) . .
C12 C7 C6 118.3(3) . .
C8 C7 C6 124.3(4) . .
C9 C8 C7 120.2(4) . .
C9 C8 H8 119.9 . .
C7 C8 H8 119.9 . .
C8 C9 C10 121.9(4) . .
C8 C9 H9 119.0 . .
C10 C9 H9 119.0 . .
C11 C10 C9 119.5(4) . .
C11 C10 H10 120.2 . .
C9 C10 H10 120.2 . .
C10 C11 C12 120.0(4) . .
C10 C11 H11 120.0 . .
C12 C11 H11 120.0 . .
C7 C12 C11 121.0(3) . .
C7 C12 C13 117.9(3) . .
C11 C12 C13 121.1(4) . .
N1 C13 C12 125.2(3) . .
N1 C13 H13 117.4 . .
C12 C13 H13 117.4 . .
N2 C14 C15 125.1(4) . .
N2 C14 H14 117.5 . .
C15 C14 H14 117.5 . .
C16 C15 C20 120.8(4) . .
C16 C15 C14 120.9(4) . .
C20 C15 C14 118.2(4) . .
C17 C16 C15 120.2(4) . .
C17 C16 H16 119.9 . .
C15 C16 H16 119.9 . .
C16 C17 C18 120.0(4) . .
C16 C17 H17 120.0 . .
C18 C17 H17 120.0 . .
C19 C18 C17 121.3(4) . .
C19 C18 H18 119.4 . .
C17 C18 H18 119.4 . .
C18 C19 C20 120.5(4) . .
C18 C19 H19 119.7 . .
C20 C19 H19 119.7 . .
C15 C20 C19 117.1(4) . .
C15 C20 C21 118.0(3) . .
C19 C20 C21 124.9(4) . .
C22 C21 C26 117.3(4) . .
C22 C21 C20 123.6(4) . .
C26 C21 C20 119.0(4) . .
C23 C22 C21 121.4(4) . .
C23 C22 H22 119.3 . .
C21 C22 H22 119.3 . .
C22 C23 C24 119.9(4) . .
C22 C23 H23 120.0 . .
C24 C23 H23 120.0 . .
C25 C24 C23 120.9(4) . .
C25 C24 H24 119.5 . .
C23 C24 H24 119.5 . .
C24 C25 C26 120.1(4) . .
C24 C25 H25 120.0 . .
C26 C25 H25 120.0 . .
C25 C26 N2 118.7(3) . .
C25 C26 C21 120.3(4) . .
N2 C26 C21 121.0(4) . .
C13 N1 C1 118.6(3) . .
C13 N1 Co1 117.2(2) . .
C1 N1 Co1 123.6(2) . .
C14 N2 C26 118.7(3) . .
C14 N2 Co1 118.4(3) . .
C26 N2 Co1 122.6(3) . .
N1 Co1 N2 106.42(12) . .
N1 Co1 Cl2 117.99(10) . .
N2 Co1 Cl2 106.21(10) . .
N1 Co1 Cl1 103.15(10) . .
N2 Co1 Cl1 108.97(10) . .
Cl2 Co1 Cl1 113.70(6) . .

loop_
_geom_bond_atom_site_label_1
_geom_bond_atom_site_label_2
_geom_bond_distance
_geom_bond_site_symmetry_2
C1 C2 1.390(5) .
C1 N1 1.406(4) .
C1 C6 1.412(5) .
C2 C3 1.367(5) .
C2 H2 0.9300 .
C3 C4 1.389(6) .
C3 H3 0.9300 .
C4 C5 1.346(6) .
C4 H4 0.9300 .
C5 C6 1.410(5) .
C5 H5 0.9300 .
C6 C7 1.444(5) .
C7 C12 1.407(5) .
C7 C8 1.410(5) .
C8 C9 1.373(6) .
C8 H8 0.9300 .
C9 C10 1.386(6) .
C9 H9 0.9300 .
C10 C11 1.358(5) .
C10 H10 0.9300 .
C11 C12 1.413(5) .
C11 H11 0.9300 .
C12 C13 1.420(5) .
C13 N1 1.306(4) .
C13 H13 0.9300 .
C14 N2 1.307(5) .
C14 C15 1.426(5) .
C14 H14 0.9300 .
C15 C16 1.407(6) .
C15 C20 1.408(6) .
C16 C17 1.359(6) .
C16 H16 0.9300 .
C17 C18 1.380(7) .
C17 H17 0.9300 .
C18 C19 1.379(6) .
C18 H18 0.9300 .
C19 C20 1.414(5) .
C19 H19 0.9300 .
C20 C21 1.453(6) .
C21 C22 1.404(6) .
C21 C26 1.417(5) .
C22 C23 1.367(6) .
C22 H22 0.9300 .
C23 C24 1.384(6) .
C23 H23 0.9300 .
C24 C25 1.361(6) .
C24 H24 0.9300 .
C25 C26 1.392(5) .
C25 H25 0.9300 .
C26 N2 1.408(5) .
N1 Co1 2.044(3) .
N2 Co1 2.064(3) .
Co1 Cl2 2.2309(13) .
Co1 Cl1 2.2321(14) .

loop_
_geom_torsion_atom_site_label_1
_geom_torsion_atom_site_label_2
_geom_torsion_atom_site_label_3
_geom_torsion_atom_site_label_4
_geom_torsion
_geom_torsion_site_symmetry_1
_geom_torsion_site_symmetry_2
_geom_torsion_site_symmetry_3
_geom_torsion_site_symmetry_4
N1 C1 C2 C3 -179.5(4) . . . .
C6 C1 C2 C3 -0.2(6) . . . .
C1 C2 C3 C4 0.7(7) . . . .
C2 C3 C4 C5 -0.6(7) . . . .
C3 C4 C5 C6 -0.1(7) . . . .
C4 C5 C6 C1 0.6(6) . . . .
C4 C5 C6 C7 -179.8(4) . . . .
C2 C1 C6 C5 -0.4(6) . . . .
N1 C1 C6 C5 178.8(4) . . . .
C2 C1 C6 C7 179.9(4) . . . .
N1 C1 C6 C7 -0.8(6) . . . .
C5 C6 C7 C12 -176.9(4) . . . .
C1 C6 C7 C12 2.7(6) . . . .
C5 C6 C7 C8 3.3(6) . . . .
C1 C6 C7 C8 -177.1(4) . . . .
C12 C7 C8 C9 2.1(6) . . . .
C6 C7 C8 C9 -178.1(4) . . . .
C7 C8 C9 C10 -1.2(7) . . . .
C8 C9 C10 C11 0.0(7) . . . .
C9 C10 C11 C12 0.1(7) . . . .
C8 C7 C12 C11 -2.0(6) . . . .
C6 C7 C12 C11 178.2(4) . . . .
C8 C7 C12 C13 177.2(4) . . . .
C6 C7 C12 C13 -2.6(6) . . . .
C10 C11 C12 C7 0.9(6) . . . .
C10 C11 C12 C13 -178.3(4) . . . .
C7 C12 C13 N1 0.5(6) . . . .
C11 C12 C13 N1 179.7(4) . . . .
N2 C14 C15 C16 175.8(4) . . . .
N2 C14 C15 C20 -1.8(6) . . . .
C20 C15 C16 C17 -0.5(6) . . . .
C14 C15 C16 C17 -178.1(4) . . . .
C15 C16 C17 C18 -0.9(6) . . . .
C16 C17 C18 C19 1.4(7) . . . .
C17 C18 C19 C20 -0.4(7) . . . .
C16 C15 C20 C19 1.4(5) . . . .
C14 C15 C20 C19 179.0(3) . . . .
C16 C15 C20 C21 -177.0(3) . . . .
C14 C15 C20 C21 0.6(5) . . . .
C18 C19 C20 C15 -1.0(6) . . . .
C18 C19 C20 C21 177.4(4) . . . .
C15 C20 C21 C22 180.0(4) . . . .
C19 C20 C21 C22 1.6(6) . . . .
C15 C20 C21 C26 1.1(5) . . . .
C19 C20 C21 C26 -177.2(3) . . . .
C26 C21 C22 C23 0.7(6) . . . .
C20 C21 C22 C23 -178.1(4) . . . .
C21 C22 C23 C24 -0.5(6) . . . .
C22 C23 C24 C25 0.2(6) . . . .
C23 C24 C25 C26 -0.1(6) . . . .
C24 C25 C26 N2 -179.5(3) . . . .
C24 C25 C26 C21 0.2(6) . . . .
C22 C21 C26 C25 -0.5(5) . . . .
C20 C21 C26 C25 178.4(3) . . . .
C22 C21 C26 N2 179.2(3) . . . .
C20 C21 C26 N2 -1.9(5) . . . .
C12 C13 N1 C1 1.4(6) . . . .
C12 C13 N1 Co1 173.4(3) . . . .
C2 C1 N1 C13 178.0(4) . . . .
C6 C1 N1 C13 -1.2(6) . . . .
C2 C1 N1 Co1 6.6(5) . . . .
C6 C1 N1 Co1 -172.7(3) . . . .
C15 C14 N2 C26 1.1(5) . . . .
C15 C14 N2 Co1 -172.7(3) . . . .
C25 C26 N2 C14 -179.5(3) . . . .
C21 C26 N2 C14 0.8(5) . . . .
C25 C26 N2 Co1 -5.9(5) . . . .
C21 C26 N2 Co1 174.3(2) . . . .
C13 N1 Co1 N2 27.7(3) . . . .
C1 N1 Co1 N2 -160.8(3) . . . .
C13 N1 Co1 Cl2 146.8(3) . . . .
C1 N1 Co1 Cl2 -41.7(3) . . . .
C13 N1 Co1 Cl1 -86.9(3) . . . .
C1 N1 Co1 Cl1 84.6(3) . . . .
C14 N2 Co1 N1 -116.5(3) . . . .
C26 N2 Co1 N1 69.9(3) . . . .
C14 N2 Co1 Cl2 117.0(3) . . . .
C26 N2 Co1 Cl2 -56.6(3) . . . .
C14 N2 Co1 Cl1 -5.9(3) . . . .
C26 N2 Co1 Cl1 -179.5(2) . . . .
